data_4332231
loop_
_publ_author_name
'Gosiewska, Silvia'
'Cornelissen, Jeroen J. L. M.'
'Lutz, Martin'
'Spek, Anthony L.'
'van Koten, Gerard'
'Klein Gebbink, Robertus J. M.'

_publ_section_title
;
 Diastereopure Fe(II) and Zn(II) Complexes Derived from a
 TridentateN,N&#x2018;,N-Bis(methyl-l-prolinate)-Substituted Pyridine
 Ligand
;
_journal_issue 10
_journal_name_full 'Inorganic Chemistry'
_journal_page_first 4214
_journal_page_last 4227
_journal_paper_doi 10.1021/ic060134z
_journal_volume 45
_journal_year 2006
_chemical_absolute_configuration ad
_chemical_formula_moiety 'C20 H27 F3 N3 O7 S Zn, C F3 O3 S'
_chemical_formula_sum 'C21 H27 F6 N3 O10 S2 Zn'
_chemical_formula_weight 724.95
_chemical_name_systematic
; 
 ? 
;
_space_group_IT_number 4
_symmetry_cell_setting monoclinic
_symmetry_space_group_name_Hall 'P 2yb'
_symmetry_space_group_name_H-M 'P 1 21 1'
_atom_sites_solution_hydrogens geom
_atom_sites_solution_primary direct
_atom_sites_solution_secondary difmap
_audit_creation_method SHELXL-97
_cell_angle_alpha 90.00
_cell_angle_beta 92.7912(17)
_cell_angle_gamma 90.00
_cell_formula_units_Z 2
_cell_length_a 9.7266(4)
_cell_length_b 11.7644(5)
_cell_length_c 12.5504(6)
_cell_measurement_reflns_used 46552
_cell_measurement_temperature 150(2)
_cell_measurement_theta_max 27.48
_cell_measurement_theta_min 1.02
_cell_volume 1434.41(11)
_computing_cell_refinement HKL2000
_computing_data_collection 'Nonius COLLECT'
_computing_data_reduction 'HKL2000, SortAV'
_computing_structure_refinement 'SHELXL-97 (Sheldrick, 1997)'
_computing_structure_solution 'SIR-97 (Altomare et al., 1997)'
_diffrn_ambient_temperature 150(2)
_diffrn_measured_fraction_theta_full 0.996
_diffrn_measured_fraction_theta_max 0.996
_diffrn_measurement_device_type 'Nonius KappaCCD'
_diffrn_radiation_monochromator graphite
_diffrn_radiation_source 'rotating anode'
_diffrn_radiation_type MoK\a
_diffrn_radiation_wavelength 0.71073
_diffrn_reflns_av_R_equivalents 0.0840
_diffrn_reflns_av_sigmaI/netI 0.0726
_diffrn_reflns_limit_h_max 10
_diffrn_reflns_limit_h_min -10
_diffrn_reflns_limit_k_max 12
_diffrn_reflns_limit_k_min -12
_diffrn_reflns_limit_l_max 13
_diffrn_reflns_limit_l_min -13
_diffrn_reflns_number 12718
_diffrn_reflns_theta_full 21.99
_diffrn_reflns_theta_max 21.99
_diffrn_reflns_theta_min 1.62
_exptl_absorpt_coefficient_mu 1.098
_exptl_absorpt_correction_T_max 0.90
_exptl_absorpt_correction_T_min 0.80
_exptl_absorpt_correction_type multi-scan
_exptl_crystal_colour colourless
_exptl_crystal_density_diffrn 1.678
_exptl_crystal_density_method 'not measured'
_exptl_crystal_description needle
_exptl_crystal_F_000 740
_exptl_crystal_size_max 0.30
_exptl_crystal_size_mid 0.10
_exptl_crystal_size_min 0.10
_refine_diff_density_max 0.632
_refine_diff_density_min -0.573
_refine_diff_density_rms 0.071
_refine_ls_abs_structure_details 'Flack H D (1983), Acta Cryst. A39, 876-881'
_refine_ls_abs_structure_Flack -0.01(2)
_refine_ls_extinction_method none
_refine_ls_goodness_of_fit_ref 1.046
_refine_ls_hydrogen_treatment constr
_refine_ls_matrix_type full
_refine_ls_number_parameters 444
_refine_ls_number_reflns 3492
_refine_ls_number_restraints 121
_refine_ls_restrained_S_all 1.221
_refine_ls_R_factor_all 0.0598
_refine_ls_R_factor_gt 0.0503
_refine_ls_shift/su_max 0.004
_refine_ls_shift/su_mean 0.000
_refine_ls_structure_factor_coef Fsqd
_refine_ls_weighting_details 'calc w=1/[\s^2^(Fo^2^)+(0.0573P)^2^+1.3388P] where P=(Fo^2^+2Fc^2^)/3'
_refine_ls_weighting_scheme calc
_refine_ls_wR_factor_gt 0.1153
_refine_ls_wR_factor_ref 0.1225
_reflns_number_gt 2986
_reflns_number_total 3492
_reflns_threshold_expression I>2\s(I)
_cod_data_source_file ic060134zsup1.cif
_cod_data_source_block s3197a
_cod_original_sg_symbol_H-M 'P 21'
_cod_database_code 4332231

loop_
_symmetry_equiv_pos_as_xyz
'x, y, z'
'-x, y+1/2, -z'

loop_
_atom_site_label
_atom_site_type_symbol
_atom_site_fract_x
_atom_site_fract_y
_atom_site_fract_z
_atom_site_U_iso_or_equiv
_atom_site_adp_type
_atom_site_occupancy
_atom_site_symmetry_multiplicity
_atom_site_calc_flag
_atom_site_refinement_flags
_atom_site_disorder_assembly
_atom_site_disorder_group
Zn1 Zn 0.18666(8) 0.07771(12) 0.71216(6) 0.0339(3) Uani 1 1 d . . .
S1 S 0.2582(2) 0.0747(4) 0.45142(18) 0.0679(8) Uani 1 1 d D . .
F1A F 0.4492(12) 0.2171(8) 0.4530(10) 0.097(4) Uani 0.57 1 d PDU A 1
F2A F 0.5105(9) 0.0538(13) 0.5250(7) 0.099(6) Uani 0.57 1 d PDU A 1
O6A O 0.2577(15) -0.0525(8) 0.4531(14) 0.100(5) Uani 0.57 1 d PDU B 1
O7A O 0.1925(10) 0.1064(12) 0.3548(7) 0.055(4) Uani 0.57 1 d PDU B 1
C21A C 0.4291(13) 0.1025(9) 0.4442(7) 0.081(8) Uani 0.57 1 d PDU A 1
F1B F 0.5084(9) 0.1183(12) 0.5197(7) 0.055(5) Uani 0.43 1 d PDU B 2
F2B F 0.4542(11) -0.0603(8) 0.4864(9) 0.059(4) Uani 0.43 1 d PDU B 2
O6B O 0.2030(13) 0.0158(14) 0.3615(9) 0.054(5) Uani 0.43 1 d PDU B 2
O7B O 0.2618(16) 0.1974(10) 0.4161(17) 0.105(8) Uani 0.43 1 d PDU B 2
C21B C 0.4333(13) 0.0475(8) 0.4525(7) 0.044(7) Uani 0.43 1 d PDU B 2
F3 F 0.4834(5) 0.0633(6) 0.3531(4) 0.0782(19) Uani 1 1 d D . .
O1 O -0.0117(6) 0.1447(6) 0.6880(5) 0.0374(15) Uani 1 1 d . . .
O2 O -0.1425(6) 0.2925(6) 0.7326(5) 0.0469(16) Uani 1 1 d . . .
O3 O 0.3865(6) -0.0004(6) 0.7234(4) 0.0387(15) Uani 1 1 d . D .
O4 O 0.4939(6) -0.1668(5) 0.7444(5) 0.0490(17) Uani 1 1 d . D .
O5 O 0.2167(6) 0.0990(7) 0.5536(4) 0.054(2) Uani 1 1 d . B .
N1 N 0.1818(6) 0.0696(8) 0.8751(4) 0.0330(15) Uani 1 1 d . . .
N2 N 0.2304(7) 0.2559(6) 0.7628(6) 0.0359(18) Uani 1 1 d . . .
N3 N 0.1264(8) -0.1006(6) 0.7381(6) 0.039(2) Uani 1 1 d . D .
C2 C 0.2411(9) 0.1500(8) 0.9335(7) 0.041(2) Uani 1 1 d . . .
C3 C 0.2496(10) 0.1416(11) 1.0441(7) 0.054(3) Uani 1 1 d . . .
H3 H 0.2842 0.2028 1.0869 0.065 Uiso 1 1 calc R . .
C4 C 0.2062(11) 0.0420(15) 1.0900(9) 0.077(5) Uani 1 1 d . . .
H4 H 0.2157 0.0323 1.1651 0.092 Uiso 1 1 calc R . .
C5 C 0.1493(10) -0.0433(10) 1.0269(8) 0.053(3) Uani 1 1 d . . .
H5 H 0.1202 -0.1127 1.0571 0.064 Uiso 1 1 calc R . .
C6 C 0.1363(9) -0.0249(9) 0.9202(7) 0.041(2) Uani 1 1 d . . .
C7 C 0.2995(10) 0.2479(9) 0.8695(7) 0.052(3) Uani 1 1 d . . .
H7A H 0.2874 0.3202 0.9083 0.062 Uiso 1 1 calc R . .
H7B H 0.3994 0.2359 0.8622 0.062 Uiso 1 1 calc R . .
C8 C 0.3149(10) 0.3239(8) 0.6894(8) 0.049(3) Uani 1 1 d . . .
H8A H 0.3750 0.2736 0.6488 0.059 Uiso 1 1 calc R . .
H8B H 0.3731 0.3795 0.7300 0.059 Uiso 1 1 calc R . .
C9 C 0.2125(11) 0.3835(9) 0.6160(9) 0.050(3) Uani 1 1 d . . .
H9A H 0.1722 0.3312 0.5611 0.060 Uiso 1 1 calc R . .
H9B H 0.2545 0.4492 0.5805 0.060 Uiso 1 1 calc R . .
C10 C 0.1058(11) 0.4215(8) 0.6930(9) 0.052(3) Uani 1 1 d . . .
H10A H 0.0169 0.4394 0.6550 0.063 Uiso 1 1 calc R . .
H10B H 0.1379 0.4886 0.7347 0.063 Uiso 1 1 calc R . .
C11 C 0.0939(9) 0.3162(8) 0.7646(7) 0.038(2) Uani 1 1 d . . .
H11 H 0.0780 0.3412 0.8392 0.045 Uiso 1 1 calc R . .
C12 C -0.0237(10) 0.2397(9) 0.7254(7) 0.040(2) Uani 1 1 d . . .
C13 C -0.2647(9) 0.2309(10) 0.6924(8) 0.059(3) Uani 1 1 d . . .
H13A H -0.2557 0.2127 0.6169 0.089 Uiso 1 1 calc R . .
H13B H -0.3464 0.2783 0.7004 0.089 Uiso 1 1 calc R . .
H13C H -0.2739 0.1604 0.7331 0.089 Uiso 1 1 calc R . .
C14 C 0.0619(10) -0.1047(8) 0.8399(7) 0.046(3) Uani 1 1 d . . .
H14A H 0.0651 -0.1835 0.8678 0.056 Uiso 1 1 calc R . .
H14B H -0.0359 -0.0819 0.8301 0.056 Uiso 1 1 calc R . .
C15 C 0.0290(10) -0.1486(8) 0.6501(8) 0.054(3) Uani 1 1 d D . .
H15A H -0.0368 -0.2024 0.6807 0.065 Uiso 0.45 1 calc PR C 3
H15B H -0.0239 -0.0864 0.6142 0.065 Uiso 0.45 1 calc PR C 3
H15C H -0.0669 -0.1496 0.6733 0.065 Uiso 0.55 1 calc PR C 4
H15D H 0.0325 -0.1023 0.5845 0.065 Uiso 0.55 1 calc PR C 4
C16A C 0.1158(18) -0.209(2) 0.5716(13) 0.061(7) Uani 0.45 1 d PD D 3
H16A H 0.1489 -0.1559 0.5173 0.073 Uiso 0.45 1 calc PR D 3
H16B H 0.0643 -0.2718 0.5354 0.073 Uiso 0.45 1 calc PR D 3
C16B C 0.0792(12) -0.2686(12) 0.6306(15) 0.047(5) Uani 0.55 1 d PD D 4
H16C H 0.0508 -0.2951 0.5580 0.056 Uiso 0.55 1 calc PR D 4
H16D H 0.0450 -0.3225 0.6837 0.056 Uiso 0.55 1 calc PR D 4
C17 C 0.2342(11) -0.2539(9) 0.6435(9) 0.051(3) Uani 1 1 d D . .
H17A H 0.2128 -0.3312 0.6692 0.061 Uiso 0.45 1 calc PR D 3
H17B H 0.3196 -0.2576 0.6038 0.061 Uiso 0.45 1 calc PR D 3
H17C H 0.2717 -0.2211 0.5783 0.061 Uiso 0.55 1 calc PR D 4
H17D H 0.2803 -0.3274 0.6594 0.061 Uiso 0.55 1 calc PR D 4
C18 C 0.2528(9) -0.1723(8) 0.7373(7) 0.039(2) Uani 1 1 d . D .
H18 H 0.2583 -0.2182 0.8045 0.046 Uiso 1 1 calc R . .
C19 C 0.3816(9) -0.1021(8) 0.7338(7) 0.036(2) Uani 1 1 d . . .
C20 C 0.6257(10) -0.1098(10) 0.7380(8) 0.060(3) Uani 1 1 d . . .
H20A H 0.6921 -0.1618 0.7077 0.090 Uiso 1 1 d . . .
H20B H 0.6593 -0.0865 0.8096 0.090 Uiso 1 1 d . . .
H20C H 0.6146 -0.0425 0.6923 0.090 Uiso 1 1 d . . .
S2 S 0.8098(2) 0.0809(3) 0.01093(14) 0.0386(5) Uani 1 1 d . . .
F4 F 0.5766(6) 0.0590(8) 0.1034(5) 0.092(2) Uani 1 1 d . . .
F5 F 0.5570(5) 0.0691(8) -0.0684(5) 0.094(2) Uani 1 1 d . . .
F6 F 0.5982(6) 0.2191(6) 0.0237(5) 0.0762(19) Uani 1 1 d . . .
O8 O 0.8501(8) 0.1470(7) -0.0771(6) 0.072(2) Uani 1 1 d . . .
O9 O 0.8619(7) 0.1208(5) 0.1129(5) 0.0550(19) Uani 1 1 d . . .
O10 O 0.8152(6) -0.0390(5) -0.0045(5) 0.0511(18) Uani 1 1 d . . .
C22 C 0.6242(11) 0.1088(10) 0.0186(8) 0.061(3) Uani 1 1 d . . .

loop_
_atom_site_aniso_label
_atom_site_aniso_U_11
_atom_site_aniso_U_22
_atom_site_aniso_U_33
_atom_site_aniso_U_23
_atom_site_aniso_U_13
_atom_site_aniso_U_12
Zn1 0.0385(5) 0.0332(5) 0.0303(5) -0.0034(6) 0.0046(4) 0.0031(6)
S1 0.0498(15) 0.108(2) 0.0461(15) -0.021(2) 0.0058(11) 0.005(2)
F1A 0.119(9) 0.085(8) 0.090(8) -0.021(7) 0.023(7) -0.041(7)
F2A 0.080(9) 0.118(11) 0.101(9) 0.036(8) 0.019(7) 0.018(8)
O6A 0.133(10) 0.059(8) 0.111(10) -0.014(8) 0.046(8) -0.019(8)
O7A 0.045(6) 0.075(9) 0.044(7) 0.004(6) -0.007(5) -0.005(6)
C21A 0.077(12) 0.083(13) 0.083(12) -0.017(10) 0.005(10) -0.005(10)
F1B 0.030(7) 0.075(9) 0.060(9) -0.009(7) 0.003(6) -0.036(6)
F2B 0.077(8) 0.045(7) 0.058(7) 0.013(6) 0.016(6) 0.031(6)
O6B 0.063(9) 0.063(9) 0.034(8) 0.003(8) -0.031(7) -0.014(8)
O7B 0.107(11) 0.103(12) 0.107(12) 0.045(10) 0.013(9) 0.011(9)
C21B 0.043(11) 0.048(12) 0.038(10) 0.002(9) -0.032(9) -0.005(9)
F3 0.083(4) 0.092(5) 0.064(3) 0.007(4) 0.051(3) 0.007(4)
O1 0.035(4) 0.042(4) 0.035(3) -0.002(3) -0.001(3) 0.005(3)
O2 0.034(4) 0.052(4) 0.055(4) 0.014(3) 0.005(3) 0.012(3)
O3 0.033(4) 0.045(5) 0.038(4) -0.001(3) 0.001(3) 0.008(3)
O4 0.046(4) 0.043(4) 0.059(4) 0.005(3) 0.011(3) 0.009(3)
O5 0.048(4) 0.084(6) 0.031(3) 0.004(4) 0.014(3) 0.003(4)
N1 0.039(4) 0.036(4) 0.025(3) -0.006(5) 0.002(3) 0.006(5)
N2 0.042(5) 0.030(4) 0.037(5) -0.002(4) 0.005(4) 0.004(4)
N3 0.042(5) 0.036(5) 0.038(5) -0.005(4) 0.009(4) 0.016(4)
C2 0.036(5) 0.052(6) 0.035(6) 0.000(5) 0.004(4) 0.008(5)
C3 0.045(7) 0.088(9) 0.028(6) -0.025(6) -0.004(5) -0.004(6)
C4 0.046(7) 0.149(18) 0.035(6) 0.012(8) 0.012(5) 0.016(8)
C5 0.043(7) 0.070(8) 0.048(7) 0.008(6) 0.015(5) 0.016(6)
C6 0.032(6) 0.057(7) 0.033(6) 0.007(5) 0.010(4) 0.011(5)
C7 0.040(6) 0.063(7) 0.053(7) -0.016(6) 0.001(5) 0.007(5)
C8 0.054(6) 0.032(6) 0.060(7) -0.007(5) 0.001(5) -0.001(5)
C9 0.061(7) 0.041(7) 0.048(7) 0.007(5) -0.003(6) -0.014(5)
C10 0.048(6) 0.026(6) 0.083(8) -0.003(5) -0.008(6) -0.002(5)
C11 0.046(6) 0.029(6) 0.037(5) -0.013(5) 0.001(4) 0.010(5)
C12 0.056(7) 0.044(7) 0.022(5) 0.014(5) 0.010(4) 0.008(5)
C13 0.030(6) 0.077(8) 0.072(7) 0.033(6) 0.009(5) 0.000(6)
C14 0.048(6) 0.049(6) 0.043(6) 0.009(5) 0.015(5) -0.001(5)
C15 0.051(6) 0.046(7) 0.064(7) 0.004(5) -0.017(5) -0.003(5)
C16A 0.067(18) 0.073(18) 0.042(15) -0.014(13) 0.011(14) -0.030(15)
C16B 0.047(12) 0.060(14) 0.032(11) -0.003(10) -0.006(9) -0.032(10)
C17 0.064(8) 0.038(6) 0.051(7) -0.004(5) 0.009(6) -0.006(5)
C18 0.050(6) 0.036(6) 0.030(5) 0.002(5) 0.004(4) -0.008(5)
C19 0.050(6) 0.029(6) 0.030(5) 0.005(4) 0.008(4) 0.011(5)
C20 0.043(7) 0.073(8) 0.064(7) 0.002(6) 0.009(5) 0.015(6)
S2 0.0418(12) 0.0414(13) 0.0328(11) -0.0017(16) 0.0043(9) 0.0061(15)
F4 0.062(4) 0.125(7) 0.091(4) 0.014(5) 0.031(3) 0.020(5)
F5 0.054(3) 0.114(6) 0.109(5) -0.061(6) -0.035(3) 0.025(5)
F6 0.068(4) 0.079(5) 0.079(4) -0.031(4) -0.021(3) 0.038(4)
O8 0.097(6) 0.060(5) 0.063(5) 0.033(4) 0.035(4) 0.018(4)
O9 0.057(4) 0.059(5) 0.047(4) -0.011(3) -0.009(3) 0.010(3)
O10 0.048(4) 0.037(4) 0.069(5) -0.009(3) 0.012(3) 0.005(3)
C22 0.060(7) 0.075(11) 0.047(6) -0.013(6) -0.014(6) 0.008(6)

loop_
_atom_type_symbol
_atom_type_description
_atom_type_scat_dispersion_real
_atom_type_scat_dispersion_imag
_atom_type_scat_source
C C 0.0033 0.0016 'International Tables Vol C Tables 4.2.6.8 and 6.1.1.4'
H H 0.0000 0.0000 'International Tables Vol C Tables 4.2.6.8 and 6.1.1.4'
F F 0.0171 0.0103 'International Tables Vol C Tables 4.2.6.8 and 6.1.1.4'
N N 0.0061 0.0033 'International Tables Vol C Tables 4.2.6.8 and 6.1.1.4'
O O 0.0106 0.0060 'International Tables Vol C Tables 4.2.6.8 and 6.1.1.4'
S S 0.1246 0.1234 'International Tables Vol C Tables 4.2.6.8 and 6.1.1.4'
Zn Zn 0.2839 1.4301 'International Tables Vol C Tables 4.2.6.8 and 6.1.1.4'

loop_
_geom_angle_atom_site_label_1
_geom_angle_atom_site_label_2
_geom_angle_atom_site_label_3
_geom_angle
O5 Zn1 N1 171.8(3)
O5 Zn1 O1 89.3(2)
N1 Zn1 O1 95.5(2)
O5 Zn1 O3 86.8(2)
N1 Zn1 O3 88.8(2)
O1 Zn1 O3 174.6(2)
O5 Zn1 N3 108.2(3)
N1 Zn1 N3 77.9(3)
O1 Zn1 N3 97.5(3)
O3 Zn1 N3 80.2(3)
O5 Zn1 N2 97.4(3)
N1 Zn1 N2 76.8(3)
O1 Zn1 N2 81.3(3)
O3 Zn1 N2 103.0(3)
N3 Zn1 N2 154.4(3)
O5 S1 O7A 127.2(6)
O5 S1 O6B 136.2(7)
O5 S1 O6A 101.0(8)
O7A S1 O6A 106.1(8)
O5 S1 O7B 94.9(10)
O6B S1 O7B 104.4(9)
O5 S1 C21A 109.7(4)
O7A S1 C21A 108.1(5)
O6A S1 C21A 101.4(5)
O5 S1 C21B 111.1(4)
O6B S1 C21B 104.6(6)
O7B S1 C21B 98.2(6)
F3 C21A F1A 110.0(9)
F3 C21A F2A 104.1(8)
F1A C21A F2A 106.0(9)
F3 C21A S1 113.5(7)
F1A C21A S1 108.8(8)
F2A C21A S1 114.1(8)
F2B C21B F1B 108.0(9)
F2B C21B F3 111.0(8)
F1B C21B F3 106.0(8)
F2B C21B S1 108.0(7)
F1B C21B S1 112.8(8)
F3 C21B S1 111.1(7)
C12 O1 Zn1 113.2(6)
C12 O2 C13 116.3(8)
C19 O3 Zn1 113.1(6)
C19 O4 C20 116.9(7)
S1 O5 Zn1 159.1(6)
C2 N1 C6 120.6(7)
C2 N1 Zn1 119.5(7)
C6 N1 Zn1 119.1(7)
C7 N2 C8 110.7(7)
C7 N2 C11 112.3(6)
C8 N2 C11 105.6(7)
C7 N2 Zn1 105.8(6)
C8 N2 Zn1 115.5(5)
C11 N2 Zn1 107.0(5)
C14 N3 C18 112.2(7)
C14 N3 C15 110.1(7)
C18 N3 C15 105.6(7)
C14 N3 Zn1 106.9(5)
C18 N3 Zn1 108.2(5)
C15 N3 Zn1 113.9(5)
N1 C2 C3 120.7(9)
N1 C2 C7 114.4(8)
C3 C2 C7 124.9(9)
C4 C3 C2 118.2(10)
C4 C3 H3 120.9
C2 C3 H3 120.9
C5 C4 C3 120.1(10)
C5 C4 H4 120.0
C3 C4 H4 120.0
C6 C5 C4 117.8(11)
C6 C5 H5 121.1
C4 C5 H5 121.1
N1 C6 C5 122.4(9)
N1 C6 C14 112.8(8)
C5 C6 C14 124.7(9)
N2 C7 C2 111.1(8)
N2 C7 H7A 109.4
C2 C7 H7A 109.4
N2 C7 H7B 109.4
C2 C7 H7B 109.4
H7A C7 H7B 108.0
N2 C8 C9 105.1(8)
N2 C8 H8A 110.7
C9 C8 H8A 110.7
N2 C8 H8B 110.7
C9 C8 H8B 110.7
H8A C8 H8B 108.8
C8 C9 C10 101.6(9)
C8 C9 H9A 111.5
C10 C9 H9A 111.5
C8 C9 H9B 111.5
C10 C9 H9B 111.5
H9A C9 H9B 109.3
C9 C10 C11 102.0(8)
C9 C10 H10A 111.4
C11 C10 H10A 111.4
C9 C10 H10B 111.4
C11 C10 H10B 111.4
H10A C10 H10B 109.2
N2 C11 C12 111.5(7)
N2 C11 C10 106.2(7)
C12 C11 C10 111.4(7)
N2 C11 H11 109.2
C12 C11 H11 109.2
C10 C11 H11 109.2
O1 C12 O2 124.0(9)
O1 C12 C11 125.7(9)
O2 C12 C11 110.3(8)
O2 C13 H13A 109.5
O2 C13 H13B 109.5
H13A C13 H13B 109.5
O2 C13 H13C 109.5
H13A C13 H13C 109.5
H13B C13 H13C 109.5
N3 C14 C6 110.3(7)
N3 C14 H14A 109.6
C6 C14 H14A 109.6
N3 C14 H14B 109.6
C6 C14 H14B 109.6
H14A C14 H14B 108.1
C16A C15 N3 107.4(10)
C16B C15 N3 105.5(8)
C16A C15 H15A 110.2
N3 C15 H15A 110.2
C16A C15 H15B 110.2
N3 C15 H15B 110.2
H15A C15 H15B 108.5
C16B C15 H15C 110.6
N3 C15 H15C 110.6
C16B C15 H15D 110.6
N3 C15 H15D 110.6
H15C C15 H15D 108.8
C15 C16A C17 102.0(10)
C15 C16A H16A 111.4
C17 C16A H16A 111.4
C15 C16A H16B 111.4
C17 C16A H16B 111.4
H16A C16A H16B 109.2
C15 C16B C17 101.7(10)
C15 C16B H16C 111.4
C17 C16B H16C 111.4
C15 C16B H16D 111.4
C17 C16B H16D 111.4
H16C C16B H16D 109.3
C16B C17 C18 103.5(9)
C18 C17 C16A 107.3(10)
C18 C17 H17A 110.3
C16A C17 H17A 110.3
C18 C17 H17B 110.3
C16A C17 H17B 110.3
H17A C17 H17B 108.5
C16B C17 H17C 111.1
C18 C17 H17C 111.1
C16B C17 H17D 111.1
C18 C17 H17D 111.1
H17C C17 H17D 109.0
N3 C18 C19 112.2(8)
N3 C18 C17 107.1(7)
C19 C18 C17 113.0(7)
N3 C18 H18 108.1
C19 C18 H18 108.1
C17 C18 H18 108.1
O3 C19 O4 122.8(8)
O3 C19 C18 125.8(8)
O4 C19 C18 111.4(8)
O4 C20 H20A 109.4
O4 C20 H20B 109.5
H20A C20 H20B 109.5
O4 C20 H20C 109.4
H20A C20 H20C 109.5
H20B C20 H20C 109.5
O8 S2 O10 115.0(5)
O8 S2 O9 114.6(5)
O10 S2 O9 115.6(4)
O8 S2 C22 104.6(5)
O10 S2 C22 103.1(5)
O9 S2 C22 101.6(4)
F4 C22 F6 108.7(9)
F4 C22 F5 109.2(10)
F6 C22 F5 107.3(9)
F4 C22 S2 110.3(7)
F6 C22 S2 111.5(8)
F5 C22 S2 109.8(7)

loop_
_geom_bond_atom_site_label_1
_geom_bond_atom_site_label_2
_geom_bond_distance
Zn1 O5 2.041(5)
Zn1 N1 2.050(6)
Zn1 O1 2.092(6)
Zn1 O3 2.148(6)
Zn1 N3 2.206(8)
Zn1 N2 2.226(7)
S1 O5 1.393(6)
S1 O7A 1.394(8)
S1 O6B 1.408(9)
S1 O6A 1.496(9)
S1 O7B 1.511(10)
S1 C21A 1.701(13)
S1 C21B 1.732(13)
F1A C21A 1.366(9)
F2A C21A 1.380(9)
C21A F3 1.364(9)
F1B C21B 1.370(9)
F2B C21B 1.350(9)
C21B F3 1.374(9)
O1 C12 1.220(11)
O2 C12 1.319(11)
O2 C13 1.460(11)
O3 C19 1.205(10)
O4 C19 1.332(11)
O4 C20 1.452(12)
N1 C2 1.313(12)
N1 C6 1.333(13)
N2 C7 1.472(11)
N2 C8 1.495(12)
N2 C11 1.506(11)
N3 C14 1.452(11)
N3 C18 1.492(11)
N3 C15 1.528(12)
C2 C3 1.390(13)
C2 C7 1.530(13)
C3 C4 1.381(17)
C3 H3 0.9500
C4 C5 1.377(17)
C4 H4 0.9500
C5 C6 1.357(12)
C5 H5 0.9500
C6 C14 1.533(13)
C7 H7A 0.9900
C7 H7B 0.9900
C8 C9 1.498(14)
C8 H8A 0.9900
C8 H8B 0.9900
C9 C10 1.519(15)
C9 H9A 0.9900
C9 H9B 0.9900
C10 C11 1.538(13)
C10 H10A 0.9900
C10 H10B 0.9900
C11 C12 1.519(13)
C11 H11 1.0000
C13 H13A 0.9800
C13 H13B 0.9800
C13 H13C 0.9800
C14 H14A 0.9900
C14 H14B 0.9900
C15 C16A 1.507(13)
C15 C16B 1.517(12)
C15 H15A 0.9900
C15 H15B 0.9900
C15 H15C 0.9900
C15 H15D 0.9900
C16A C17 1.523(13)
C16A H16A 0.9900
C16A H16B 0.9900
C16B C17 1.518(12)
C16B H16C 0.9900
C16B H16D 0.9900
C17 C18 1.523(14)
C17 H17A 0.9900
C17 H17B 0.9900
C17 H17C 0.9900
C17 H17D 0.9900
C18 C19 1.503(13)
C18 H18 1.0000
C20 H20A 0.9800
C20 H20B 0.9795
C20 H20C 0.9801
S2 O8 1.422(7)
S2 O10 1.425(7)
S2 O9 1.432(6)
S2 C22 1.842(11)
F4 C22 1.319(12)
F5 C22 1.328(10)
F6 C22 1.325(12)

loop_
_geom_torsion_atom_site_label_1
_geom_torsion_atom_site_label_2
_geom_torsion_atom_site_label_3
_geom_torsion_atom_site_label_4
_geom_torsion
O5 S1 C21A F3 169.5(7)
O7A S1 C21A F3 -48.0(9)
O6B S1 C21A F3 0.0(10)
O6A S1 C21A F3 63.3(9)
O7B S1 C21A F3 -100.1(11)
C21B S1 C21A F3 71.9(10)
O5 S1 C21A F1A -67.6(8)
O7A S1 C21A F1A 74.8(9)
O6B S1 C21A F1A 122.8(10)
O6A S1 C21A F1A -173.9(9)
O7B S1 C21A F1A 22.7(11)
C21B S1 C21A F1A -165.3(14)
O5 S1 C21A F2A 50.5(9)
O7A S1 C21A F2A -167.1(9)
O6B S1 C21A F2A -119.1(10)
O6A S1 C21A F2A -55.7(10)
O7B S1 C21A F2A 140.9(11)
C21B S1 C21A F2A -47.2(10)
O5 S1 C21B F2B 79.5(8)
O7A S1 C21B F2B -121.3(9)
O6B S1 C21B F2B -74.7(10)
O6A S1 C21B F2B -18.4(9)
O7B S1 C21B F2B 178.0(11)
C21A S1 C21B F2B 170.1(14)
O5 S1 C21B F1B -39.8(9)
O7A S1 C21B F1B 119.4(10)
O6B S1 C21B F1B 166.0(10)
O6A S1 C21B F1B -137.7(10)
O7B S1 C21B F1B 58.7(11)
C21A S1 C21B F1B 50.8(10)
O5 S1 C21B F3 -158.6(7)
O7A S1 C21B F3 0.6(10)
O6B S1 C21B F3 47.2(10)
O6A S1 C21B F3 103.5(9)
O7B S1 C21B F3 -60.1(11)
C21A S1 C21B F3 -68.0(10)
F1A C21A F3 C21B 163.0(13)
F2A C21A F3 C21B 49.8(11)
S1 C21A F3 C21B -74.8(9)
F2B C21B F3 C21A -171.2(13)
F1B C21B F3 C21A -54.2(12)
S1 C21B F3 C21A 68.6(8)
O5 Zn1 O1 C12 -108.3(6)
N1 Zn1 O1 C12 65.0(6)
N3 Zn1 O1 C12 143.5(6)
N2 Zn1 O1 C12 -10.7(6)
O5 Zn1 O3 C19 -106.3(6)
N1 Zn1 O3 C19 80.7(6)
N3 Zn1 O3 C19 2.8(6)
N2 Zn1 O3 C19 156.9(6)
O7A S1 O5 Zn1 145.8(12)
O6B S1 O5 Zn1 85.2(15)
O6A S1 O5 Zn1 25.6(14)
O7B S1 O5 Zn1 -158.1(14)
C21A S1 O5 Zn1 -80.8(14)
C21B S1 O5 Zn1 -57.4(14)
O1 Zn1 O5 S1 -137.5(13)
O3 Zn1 O5 S1 38.7(13)
N3 Zn1 O5 S1 -39.9(13)
N2 Zn1 O5 S1 141.4(12)
O1 Zn1 N1 C2 -99.2(7)
O3 Zn1 N1 C2 84.1(7)
N3 Zn1 N1 C2 164.3(7)
N2 Zn1 N1 C2 -19.5(6)
O1 Zn1 N1 C6 90.4(6)
O3 Zn1 N1 C6 -86.3(6)
N3 Zn1 N1 C6 -6.1(6)
N2 Zn1 N1 C6 170.1(7)
O5 Zn1 N2 C7 -144.7(5)
N1 Zn1 N2 C7 29.3(5)
O1 Zn1 N2 C7 127.1(5)
O3 Zn1 N2 C7 -56.3(5)
N3 Zn1 N2 C7 38.1(9)
O5 Zn1 N2 C8 -21.9(6)
N1 Zn1 N2 C8 152.1(6)
O1 Zn1 N2 C8 -110.1(6)
O3 Zn1 N2 C8 66.5(6)
N3 Zn1 N2 C8 160.9(6)
O5 Zn1 N2 C11 95.3(5)
N1 Zn1 N2 C11 -90.6(5)
O1 Zn1 N2 C11 7.2(5)
O3 Zn1 N2 C11 -176.3(5)
N3 Zn1 N2 C11 -81.9(8)
O5 Zn1 N3 C14 -161.1(6)
N1 Zn1 N3 C14 24.6(6)
O1 Zn1 N3 C14 -69.5(6)
O3 Zn1 N3 C14 115.5(6)
N2 Zn1 N3 C14 15.9(10)
O5 Zn1 N3 C18 77.8(5)
N1 Zn1 N3 C18 -96.5(5)
O1 Zn1 N3 C18 169.5(5)
O3 Zn1 N3 C18 -5.6(5)
N2 Zn1 N3 C18 -105.2(7)
O5 Zn1 N3 C15 -39.3(6)
N1 Zn1 N3 C15 146.5(6)
O1 Zn1 N3 C15 52.4(6)
O3 Zn1 N3 C15 -122.6(6)
N2 Zn1 N3 C15 137.8(7)
C6 N1 C2 C3 -4.2(13)
Zn1 N1 C2 C3 -174.5(7)
C6 N1 C2 C7 174.7(7)
Zn1 N1 C2 C7 4.4(10)
N1 C2 C3 C4 6.1(14)
C7 C2 C3 C4 -172.6(9)
C2 C3 C4 C5 -3.5(16)
C3 C4 C5 C6 -0.9(15)
C2 N1 C6 C5 -0.5(13)
Zn1 N1 C6 C5 169.8(6)
C2 N1 C6 C14 176.2(7)
Zn1 N1 C6 C14 -13.5(9)
C4 C5 C6 N1 3.0(14)
C4 C5 C6 C14 -173.2(9)
C8 N2 C7 C2 -161.6(7)
C11 N2 C7 C2 80.6(9)
Zn1 N2 C7 C2 -35.8(8)
N1 C2 C7 N2 23.3(10)
C3 C2 C7 N2 -157.9(9)
C7 N2 C8 C9 -147.1(8)
C11 N2 C8 C9 -25.3(9)
Zn1 N2 C8 C9 92.7(8)
N2 C8 C9 C10 42.3(9)
C8 C9 C10 C11 -42.1(9)
C7 N2 C11 C12 -119.3(8)
C8 N2 C11 C12 119.9(8)
Zn1 N2 C11 C12 -3.7(8)
C7 N2 C11 C10 119.2(8)
C8 N2 C11 C10 -1.6(9)
Zn1 N2 C11 C10 -125.2(6)
C9 C10 C11 N2 27.1(9)
C9 C10 C11 C12 -94.4(9)
Zn1 O1 C12 O2 -170.6(6)
Zn1 O1 C12 C11 12.8(10)
C13 O2 C12 O1 -0.1(12)
C13 O2 C12 C11 177.0(7)
N2 C11 C12 O1 -6.0(12)
C10 C11 C12 O1 112.5(9)
N2 C11 C12 O2 177.0(6)
C10 C11 C12 O2 -64.6(9)
C18 N3 C14 C6 80.5(9)
C15 N3 C14 C6 -162.2(7)
Zn1 N3 C14 C6 -38.0(8)
N1 C6 C14 N3 35.5(10)
C5 C6 C14 N3 -147.9(8)
C14 N3 C15 C16A -145.3(12)
C18 N3 C15 C16A -24.0(13)
Zn1 N3 C15 C16A 94.5(11)
C14 N3 C15 C16B -101.2(10)
C18 N3 C15 C16B 20.2(11)
Zn1 N3 C15 C16B 138.7(8)
C16B C15 C16A C17 -61.6(10)
N3 C15 C16A C17 32.6(17)
C16A C15 C16B C17 61.8(9)
N3 C15 C16B C17 -37.2(13)
C15 C16B C17 C18 39.8(13)
C15 C16B C17 C16A -61.2(10)
C15 C16A C17 C16B 62.0(10)
C15 C16A C17 C18 -29.2(17)
C14 N3 C18 C19 -110.4(8)
C15 N3 C18 C19 129.7(8)
Zn1 N3 C18 C19 7.4(8)
C14 N3 C18 C17 125.0(8)
C15 N3 C18 C17 5.1(9)
Zn1 N3 C18 C17 -117.2(6)
C16B C17 C18 N3 -28.2(11)
C16A C17 C18 N3 15.3(13)
C16B C17 C18 C19 -152.4(10)
C16A C17 C18 C19 -108.8(12)
Zn1 O3 C19 O4 -178.7(6)
Zn1 O3 C19 C18 1.0(11)
C20 O4 C19 O3 -2.7(12)
C20 O4 C19 C18 177.5(7)
N3 C18 C19 O3 -6.2(12)
C17 C18 C19 O3 115.1(10)
N3 C18 C19 O4 173.5(7)
C17 C18 C19 O4 -65.2(10)
O8 S2 C22 F4 -174.8(8)
O10 S2 C22 F4 64.6(8)
O9 S2 C22 F4 -55.4(9)
O8 S2 C22 F6 -54.0(8)
O10 S2 C22 F6 -174.5(7)
O9 S2 C22 F6 65.5(8)
O8 S2 C22 F5 64.8(10)
O10 S2 C22 F5 -55.7(9)
O9 S2 C22 F5 -175.8(8)
